data_7018952
loop_
_publ_author_name
'Moore, Evan G.'

_publ_section_title
;
 A comparison of sensitized Ln(iii) emission using pyridine- and
 pyrazine-2,6-dicarboxylates.
;
_journal_issue 17
_journal_name_full 'Dalton transactions (Cambridge, England : 2003)'
_journal_page_first 5272
_journal_page_last 5279
_journal_paper_doi 10.1039/c2dt30062a
_journal_volume 41
_journal_year 2012
_chemical_formula_moiety 'C18 H18 Cs3 Eu N6 O18, H2 O '
_chemical_formula_sum 'C18 H20 Cs3 Eu N6 O19'
_chemical_formula_weight 1175.09
_chemical_name_systematic
;
?
;
_space_group_IT_number 178
_symmetry_cell_setting hexagonal
_symmetry_space_group_name_Hall 'P 61 2 (0 0 5)'
_symmetry_space_group_name_H-M 'P 61 2 2'
_atom_sites_solution_hydrogens geom
_atom_sites_solution_primary direct
_atom_sites_solution_secondary difmap
_audit_creation_method SHELXL-97
_cell_angle_alpha 90.00
_cell_angle_beta 90.00
_cell_angle_gamma 120.00
_cell_formula_units_Z 6
_cell_length_a 10.4302(2)
_cell_length_b 10.4302(2)
_cell_length_c 55.1896(13)
_cell_measurement_reflns_used 9233
_cell_measurement_temperature 130(1)
_cell_measurement_theta_max 28.2489
_cell_measurement_theta_min 2.9468
_cell_volume 5199.64(19)
_computing_cell_refinement
;
CrysAlisPro, Agilent Technologies,
Version 1.171.35.15 (release 03-08-2011 CrysAlis171 .NET)
(compiled Aug 3 2011,13:03:54)
;
_computing_data_collection
;
CrysAlisPro, Agilent Technologies,
Version 1.171.35.15 (release 03-08-2011 CrysAlis171 .NET)
(compiled Aug 3 2011,13:03:54)
;
_computing_data_reduction
;
CrysAlisPro, Agilent Technologies,
Version 1.171.35.15 (release 03-08-2011 CrysAlis171 .NET)
(compiled Aug 3 2011,13:03:54)
;
_computing_structure_refinement 'SHELXL-97 (Sheldrick, 1997)'
_computing_structure_solution 'SHELXS-97 (Sheldrick, 1990)'
_diffrn_ambient_temperature 130(1)
_diffrn_detector_area_resol_mean 10.2273
_diffrn_measured_fraction_theta_full 0.992
_diffrn_measured_fraction_theta_max 0.958
_diffrn_measurement_device_type 'SuperNova, Dual, Cu at zero, Atlas'
_diffrn_measurement_method '\w scans'
_diffrn_radiation_monochromator mirror
_diffrn_radiation_source 'fine-focus sealed tube'
_diffrn_radiation_type MoK\a
_diffrn_radiation_wavelength 0.71073
_diffrn_reflns_av_R_equivalents 0.0449
_diffrn_reflns_av_sigmaI/netI 0.0266
_diffrn_reflns_limit_h_max 13
_diffrn_reflns_limit_h_min -12
_diffrn_reflns_limit_k_max 13
_diffrn_reflns_limit_k_min -13
_diffrn_reflns_limit_l_max 73
_diffrn_reflns_limit_l_min -47
_diffrn_reflns_number 22222
_diffrn_reflns_theta_full 27.50
_diffrn_reflns_theta_max 28.31
_diffrn_reflns_theta_min 3.16
_exptl_absorpt_coefficient_mu 4.996
_exptl_absorpt_correction_T_max 0.745
_exptl_absorpt_correction_T_min 0.705
_exptl_absorpt_correction_type gaussian
_exptl_absorpt_process_details
;
CrysAlisPro, Agilent Technologies,
Version 1.171.35.15 (release 03-08-2011 CrysAlis171 .NET)
(compiled Aug 3 2011,13:03:54)
Numerical absorption correction based on gaussian integration over
a multifaceted crystal model
;
_exptl_crystal_colour colourless
_exptl_crystal_density_diffrn 2.252
_exptl_crystal_density_method 'not measured'
_exptl_crystal_description 'Hexagonal needle'
_exptl_crystal_F_000 3300
_exptl_crystal_size_max 0.0940
_exptl_crystal_size_mid 0.0808
_exptl_crystal_size_min 0.0700
_refine_diff_density_max 3.604
_refine_diff_density_min -2.458
_refine_diff_density_rms 0.358
_refine_ls_abs_structure_details 'Flack H D (1983), Acta Cryst. A39, 876-881'
_refine_ls_abs_structure_Flack 0.09(7)
_refine_ls_extinction_method none
_refine_ls_goodness_of_fit_ref 1.311
_refine_ls_hydrogen_treatment constr
_refine_ls_matrix_type full
_refine_ls_number_parameters 214
_refine_ls_number_reflns 4070
_refine_ls_number_restraints 72
_refine_ls_restrained_S_all 1.308
_refine_ls_R_factor_all 0.0869
_refine_ls_R_factor_gt 0.0865
_refine_ls_shift/su_max 0.000
_refine_ls_shift/su_mean 0.000
_refine_ls_structure_factor_coef Fsqd
_refine_ls_weighting_details 'calc w=1/[\s^2^(Fo^2^)+(0.0233P)^2^+297.2100P] where P=(Fo^2^+2Fc^2^)/3'
_refine_ls_weighting_scheme calc
_refine_ls_wR_factor_gt 0.2081
_refine_ls_wR_factor_ref 0.2083
_reflns_number_gt 4034
_reflns_number_total 4070
_reflns_threshold_expression >2\s(I)
_cod_data_source_file c2dt30062a.txt
_cod_data_source_block cseupyz_rwgmo
_cod_original_sg_symbol_Hall 'P 61 2 (0 0 -1) '
_cod_database_code 7018952

loop_
_symmetry_equiv_pos_as_xyz
'x, y, z'
'-y, x-y, z+1/3'
'-x+y, -x, z+2/3'
'-x, -y, z+1/2'
'x-y, x, z+1/6'
'y, -x+y, z+5/6'
'y, x, -z+1/3'
'x-y, -y, -z'
'-x, -x+y, -z+2/3'
'-y, -x, -z+5/6'
'-x+y, y, -z+1/2'
'x, x-y, -z+1/6'

loop_
_atom_site_label
_atom_site_type_symbol
_atom_site_fract_x
_atom_site_fract_y
_atom_site_fract_z
_atom_site_U_iso_or_equiv
_atom_site_adp_type
_atom_site_occupancy
_atom_site_symmetry_multiplicity
_atom_site_calc_flag
_atom_site_refinement_flags
Eu1 Eu 0.50619(12) 0.0000 0.0000 0.0143(2) Uani 1 2 d S
Cs1 Cs 0.96321(17) -0.01840(9) 0.0833 0.0255(3) Uani 1 2 d S
Cs2 Cs 0.54493(15) 0.04773(15) 0.081553(19) 0.0342(3) Uani 1 1 d .
N1 N 0.2631(16) -0.2395(18) 0.0033(3) 0.022(3) Uani 1 1 d .
N2 N -0.001(2) -0.497(3) 0.0077(3) 0.042(4) Uani 1 1 d U
N3 N 0.752(2) 0.0000 0.0000 0.016(4) Uani 1 2 d SU
N4 N 1.0272(18) 0.0000 0.0000 0.0174(11) Uani 1 2 d SU
C1 C 0.162(2) -0.256(2) 0.0206(3) 0.021(3) Uani 1 1 d U
C2 C 0.032(3) -0.388(3) 0.0230(4) 0.040(5) Uani 1 1 d .
H2 H -0.0342 -0.4010 0.0358 0.044 Uiso 1 1 calc R
C3 C 0.231(2) -0.351(2) -0.0123(3) 0.026(4) Uani 1 1 d .
C4 C 0.094(3) -0.482(3) -0.0079(4) 0.040(5) Uani 1 1 d U
H4 H 0.0722 -0.5657 -0.0176 0.044 Uiso 1 1 calc R
C5 C 0.2086(19) -0.124(2) 0.0357(3) 0.019(3) Uani 1 1 d U
C6 C 0.342(2) -0.3176(18) -0.0316(3) 0.026(4) Uani 1 1 d .
C7 C 0.772(2) -0.079(2) 0.0168(3) 0.027(4) Uani 1 1 d .
C8 C 0.911(3) -0.074(3) 0.0151(4) 0.045(5) Uani 1 1 d U
H8 H 0.9240 -0.1344 0.0267 0.049 Uiso 1 1 calc R
C9 C 0.650(2) -0.161(2) 0.0352(3) 0.022(3) Uani 1 1 d U
O1 O 0.3117(17) -0.4008(15) -0.0495(3) 0.033(3) Uani 1 1 d .
O2 O 0.4653(14) -0.1951(14) -0.0283(2) 0.021(3) Uani 1 1 d .
O3 O 0.3344(15) -0.0116(16) 0.0317(2) 0.024(3) Uani 1 1 d .
O4 O 0.1212(19) -0.131(2) 0.0522(2) 0.037(4) Uani 1 1 d .
O5 O 0.5395(14) -0.1403(15) 0.0331(2) 0.022(3) Uani 1 1 d U
O6 O 0.6713(18) -0.2290(16) 0.0515(2) 0.030(3) Uani 1 1 d U
O7 O 0.870(2) 0.177(2) 0.0562(3) 0.043(4) Uani 1 1 d .
H7A H 0.8632 0.1588 0.0385 0.065 Uiso 1 1 calc R
H7B H 0.9367 0.2831 0.0596 0.065 Uiso 1 1 calc R
O8 O 0.315(3) 0.087(3) 0.1104(4) 0.081(8) Uani 1 1 d .
H8A H 0.3612 0.1933 0.1149 0.122 Uiso 1 1 calc R
H8B H 0.2957 0.0310 0.1257 0.122 Uiso 1 1 calc R
O9 O 0.317(3) -0.306(3) 0.1004(5) 0.114(6) Uani 1 1 d U
H9A H 0.2335 -0.3109 0.1094 0.172 Uiso 1 1 calc R
H9B H 0.3720 -0.3370 0.1110 0.172 Uiso 1 1 calc R
O10 O 1.011(4) 0.5056(18) 0.0833 0.071(7) Uani 1 2 d SU

loop_
_atom_site_aniso_label
_atom_site_aniso_U_11
_atom_site_aniso_U_22
_atom_site_aniso_U_33
_atom_site_aniso_U_23
_atom_site_aniso_U_13
_atom_site_aniso_U_12
Eu1 0.0145(4) 0.0202(5) 0.0101(4) -0.0023(4) -0.00114(19) 0.0101(3)
Cs1 0.0361(8) 0.0254(6) 0.0185(6) -0.0026(5) 0.000 0.0180(4)
Cs2 0.0501(8) 0.0495(8) 0.0122(4) -0.0028(5) -0.0003(5) 0.0318(6)
N1 0.012(7) 0.024(8) 0.023(7) 0.004(6) 0.001(6) 0.004(6)
N2 0.047(8) 0.043(7) 0.039(7) -0.014(7) 0.001(6) 0.025(6)
N3 0.021(6) 0.019(7) 0.009(6) -0.004(6) -0.002(3) 0.009(3)
N4 0.020 0.017(2) 0.014(3) -0.0004(18) -0.0002(9) 0.0083(11)
C1 0.020(5) 0.024(5) 0.015(5) 0.000(4) 0.001(4) 0.009(4)
C2 0.027(11) 0.049(13) 0.033(11) 0.007(10) 0.012(9) 0.010(10)
C3 0.036(10) 0.026(10) 0.010(7) 0.003(7) -0.009(7) 0.011(8)
C4 0.044(6) 0.034(6) 0.039(6) 0.005(4) -0.005(4) 0.018(5)
C5 0.021(7) 0.028(7) 0.011(6) 0.003(5) 0.006(5) 0.016(6)
C6 0.032(10) 0.014(8) 0.028(8) 0.006(7) 0.006(7) 0.009(8)
C7 0.036(10) 0.042(12) 0.015(8) -0.014(8) -0.007(7) 0.028(10)
C8 0.045(7) 0.048(7) 0.047(7) -0.002(5) -0.008(4) 0.027(5)
C9 0.025(5) 0.023(5) 0.019(5) -0.001(3) 0.001(3) 0.012(3)
O1 0.036(8) 0.032(7) 0.037(7) -0.006(6) -0.009(6) 0.022(7)
O2 0.025(7) 0.029(7) 0.009(5) -0.006(5) -0.000(5) 0.013(6)
O3 0.031(7) 0.032(8) 0.013(6) -0.003(5) 0.002(5) 0.020(7)
O4 0.039(9) 0.059(11) 0.019(6) -0.000(7) 0.006(6) 0.028(8)
O5 0.023(7) 0.038(8) 0.009(5) 0.004(5) -0.004(5) 0.018(6)
O6 0.050(9) 0.030(7) 0.014(5) 0.006(5) -0.005(6) 0.024(7)
O7 0.055(11) 0.044(10) 0.032(7) -0.013(7) -0.025(8) 0.025(9)
O8 0.079(17) 0.10(2) 0.085(16) -0.035(15) 0.005(13) 0.061(16)
O9 0.075 0.127(12) 0.142(12) 0.020(9) 0.004(8) 0.051(7)
O10 0.088(15) 0.089(13) 0.037(10) -0.018(12) 0.000 0.044(7)

loop_
_atom_type_symbol
_atom_type_description
_atom_type_scat_dispersion_real
_atom_type_scat_dispersion_imag
_atom_type_scat_source
C C 0.0033 0.0016 'International Tables Vol C Tables 4.2.6.8 and 6.1.1.4'
H H 0.0000 0.0000 'International Tables Vol C Tables 4.2.6.8 and 6.1.1.4'
N N 0.0061 0.0033 'International Tables Vol C Tables 4.2.6.8 and 6.1.1.4'
O O 0.0106 0.0060 'International Tables Vol C Tables 4.2.6.8 and 6.1.1.4'
Cs Cs -0.3680 2.1192 'International Tables Vol C Tables 4.2.6.8 and 6.1.1.4'
Eu Eu -0.1578 3.6682 'International Tables Vol C Tables 4.2.6.8 and 6.1.1.4'

loop_
_geom_angle_atom_site_label_1
_geom_angle_atom_site_label_2
_geom_angle_atom_site_label_3
_geom_angle
_geom_angle_site_symmetry_1
_geom_angle_site_symmetry_3
O2 Eu1 O2 151.8(6) . 8
O2 Eu1 O3 126.7(4) . .
O2 Eu1 O3 75.2(4) 8 .
O2 Eu1 O3 75.2(4) . 8
O2 Eu1 O3 126.7(4) 8 8
O3 Eu1 O3 90.8(6) . 8
O2 Eu1 O5 78.0(4) . 8
O2 Eu1 O5 89.8(4) 8 8
O3 Eu1 O5 148.6(4) . 8
O3 Eu1 O5 76.1(4) 8 8
O2 Eu1 O5 89.8(4) . .
O2 Eu1 O5 78.0(4) 8 .
O3 Eu1 O5 76.1(4) . .
O3 Eu1 O5 148.6(4) 8 .
O5 Eu1 O5 128.2(6) 8 .
O2 Eu1 N1 63.1(5) . .
O2 Eu1 N1 134.5(5) 8 .
O3 Eu1 N1 63.6(5) . .
O3 Eu1 N1 74.3(5) 8 .
O5 Eu1 N1 135.7(5) 8 .
O5 Eu1 N1 74.3(5) . .
O2 Eu1 N1 134.5(5) . 8
O2 Eu1 N1 63.1(5) 8 8
O3 Eu1 N1 74.3(5) . 8
O3 Eu1 N1 63.6(5) 8 8
O5 Eu1 N1 74.3(5) 8 8
O5 Eu1 N1 135.7(5) . 8
N1 Eu1 N1 118.7(7) . 8
O2 Eu1 N3 75.9(3) . .
O2 Eu1 N3 75.9(3) 8 .
O3 Eu1 N3 134.6(3) . .
O3 Eu1 N3 134.6(3) 8 .
O5 Eu1 N3 64.1(3) 8 .
O5 Eu1 N3 64.1(3) . .
N1 Eu1 N3 120.6(4) . .
N1 Eu1 N3 120.6(4) 8 .
O4 Cs1 O4 123.1(7) 12_655 1_655
O4 Cs1 O7 113.6(4) 12_655 12_545
O4 Cs1 O7 82.1(4) 1_655 12_545
O4 Cs1 O7 82.0(4) 12_655 .
O4 Cs1 O7 113.6(4) 1_655 .
O7 Cs1 O7 148.0(7) 12_545 .
O4 Cs1 O6 146.9(4) 12_655 .
O4 Cs1 O6 86.5(4) 1_655 .
O7 Cs1 O6 82.5(4) 12_545 .
O7 Cs1 O6 71.4(4) . .
O4 Cs1 O6 86.5(4) 12_655 12_545
O4 Cs1 O6 146.9(4) 1_655 12_545
O7 Cs1 O6 71.4(4) 12_545 12_545
O7 Cs1 O6 82.5(4) . 12_545
O6 Cs1 O6 71.0(5) . 12_545
O4 Cs1 O8 71.4(4) 12_655 12_655
O4 Cs1 O8 58.3(5) 1_655 12_655
O7 Cs1 O8 128.1(6) 12_545 12_655
O7 Cs1 O8 82.6(6) . 12_655
O6 Cs1 O8 122.5(4) . 12_655
O6 Cs1 O8 154.8(4) 12_545 12_655
O4 Cs1 O8 58.3(5) 12_655 1_655
O4 Cs1 O8 71.4(4) 1_655 1_655
O7 Cs1 O8 82.6(6) 12_545 1_655
O7 Cs1 O8 128.1(6) . 1_655
O6 Cs1 O8 154.8(4) . 1_655
O6 Cs1 O8 122.5(4) 12_545 1_655
O8 Cs1 O8 55.3(9) 12_655 1_655
O8 Cs2 O6 108.1(6) . 12_545
O8 Cs2 O1 71.6(5) . 5
O6 Cs2 O1 82.5(4) 12_545 5
O8 Cs2 O2 122.2(6) . 8
O6 Cs2 O2 128.8(3) 12_545 8
O1 Cs2 O2 104.0(4) 5 8
O8 Cs2 O7 152.2(6) . .
O6 Cs2 O7 81.3(4) 12_545 .
O1 Cs2 O7 84.2(4) 5 .
O2 Cs2 O7 50.1(3) 8 .
O8 Cs2 O5 135.8(5) . .
O6 Cs2 O5 94.4(3) 12_545 .
O1 Cs2 O5 150.8(3) 5 .
O2 Cs2 O5 56.0(3) 8 .
O7 Cs2 O5 66.7(4) . .
O8 Cs2 O3 88.1(5) . .
O6 Cs2 O3 142.8(4) 12_545 .
O1 Cs2 O3 134.6(4) 5 .
O2 Cs2 O3 53.5(3) 8 .
O7 Cs2 O3 100.0(3) . .
O5 Cs2 O3 54.2(3) . .
O8 Cs2 O9 79.5(7) . .
O6 Cs2 O9 61.2(5) 12_545 .
O1 Cs2 O9 123.0(6) 5 .
O2 Cs2 O9 132.9(5) 8 .
O7 Cs2 O9 126.5(6) . .
O5 Cs2 O9 79.0(5) . .
O3 Cs2 O9 90.7(5) . .
C3 N1 C1 119.7(16) . .
C3 N1 Eu1 120.2(12) . .
C1 N1 Eu1 120.1(12) . .
C4 N2 C2 118(2) . .
C7 N3 C7 124(2) 8 .
C7 N3 Eu1 118.2(12) 8 .
C7 N3 Eu1 118.2(12) . .
C8 N4 C8 105(2) . 8
N1 C1 C2 120.3(18) . .
N1 C1 C5 114.0(16) . .
C2 C1 C5 125.7(18) . .
N2 C2 C1 120(2) . .
N2 C2 H2 119.8 . .
C1 C2 H2 119.8 . .
N1 C3 C4 114.8(18) . .
N1 C3 C6 115.3(16) . .
C4 C3 C6 129.9(18) . .
N2 C4 C3 126(2) . .
N2 C4 H4 117.0 . .
C3 C4 H4 117.0 . .
O3 C5 O4 123.7(17) . .
O3 C5 C1 118.5(14) . .
O4 C5 C1 117.8(17) . .
O1 C6 O2 125.7(17) . .
O1 C6 C3 120.4(17) . .
O2 C6 C3 113.8(15) . .
N3 C7 C8 114(2) . .
N3 C7 C9 117.6(17) . .
C8 C7 C9 128.3(19) . .
N4 C8 C7 132(2) . .
N4 C8 H8 114.2 . .
C7 C8 H8 114.2 . .
O6 C9 O5 127.0(17) . .
O6 C9 C7 117.7(17) . .
O5 C9 C7 115.0(16) . .
C6 O1 Cs2 127.1(13) . 6_554
C6 O2 Eu1 126.3(11) . .
C6 O2 Cs2 99.0(10) . 8
Eu1 O2 Cs2 104.6(4) . 8
C5 O3 Eu1 123.8(11) . .
C5 O3 Cs2 108.0(10) . .
Eu1 O3 Cs2 100.3(4) . .
C5 O4 Cs1 155.9(14) . 1_455
C9 O5 Eu1 124.9(11) . .
C9 O5 Cs2 106.0(10) . .
Eu1 O5 Cs2 102.3(4) . .
C9 O6 Cs2 148.5(13) . 12_545
C9 O6 Cs1 112.6(12) . .
Cs2 O6 Cs1 97.1(3) 12_545 .
Cs1 O7 Cs2 97.3(5) . .
Cs1 O7 H7A 112.3 . .
Cs2 O7 H7A 112.3 . .
Cs1 O7 H7B 112.3 . .
Cs2 O7 H7B 112.3 . .
H7A O7 H7B 109.9 . .
Cs2 O8 Cs1 119.3(7) . 1_455
Cs2 O8 H8A 107.5 . .
Cs1 O8 H8A 107.5 1_455 .
Cs2 O8 H8B 107.5 . .
Cs1 O8 H8B 107.5 1_455 .
H8A O8 H8B 107.0 . .
Cs2 O9 H9A 109.5 . .
Cs2 O9 H9B 109.5 . .
H9A O9 H9B 109.5 . .

loop_
_geom_bond_atom_site_label_1
_geom_bond_atom_site_label_2
_geom_bond_distance
_geom_bond_site_symmetry_2
Eu1 O2 2.427(12) .
Eu1 O2 2.427(12) 8
Eu1 O3 2.466(12) .
Eu1 O3 2.466(12) 8
Eu1 O5 2.470(12) 8
Eu1 O5 2.470(12) .
Eu1 N1 2.523(15) .
Eu1 N1 2.523(15) 8
Eu1 N3 2.56(2) .
Cs1 O4 2.995(14) 12_655
Cs1 O4 2.995(14) 1_655
Cs1 O7 3.047(16) 12_545
Cs1 O7 3.047(16) .
Cs1 O6 3.239(15) .
Cs1 O6 3.239(15) 12_545
Cs1 O8 3.59(2) 12_655
Cs1 O8 3.59(2) 1_655
Cs2 O8 3.08(2) .
Cs2 O6 3.093(13) 12_545
Cs2 O1 3.114(14) 5
Cs2 O2 3.257(12) 8
Cs2 O7 3.274(19) .
Cs2 O5 3.302(13) .
Cs2 O3 3.377(13) .
Cs2 O9 3.40(3) .
N1 C3 1.35(2) .
N1 C1 1.37(2) .
N2 C4 1.26(3) .
N2 C2 1.32(3) .
N3 C7 1.33(2) 8
N3 C7 1.33(2) .
N4 C8 1.35(3) .
N4 C8 1.35(3) 8
C1 C2 1.37(3) .
C1 C5 1.46(2) .
C2 H2 0.9500 .
C3 C4 1.42(3) .
C3 C6 1.48(3) .
C4 H4 0.9500 .
C5 O3 1.27(2) .
C5 O4 1.27(2) .
C6 O1 1.25(2) .
C6 O2 1.29(2) .
C7 C8 1.43(3) .
C7 C9 1.52(3) .
C8 H8 0.9500 .
C9 O6 1.24(2) .
C9 O5 1.28(2) .
O1 Cs2 3.114(14) 6_554
O2 Cs2 3.257(12) 8
O4 Cs1 2.995(14) 1_455
O6 Cs2 3.093(13) 12_545
O7 H7A 0.9900 .
O7 H7B 0.9900 .
O8 Cs1 3.59(2) 1_455
O8 H8A 0.9900 .
O8 H8B 0.9900 .
O9 H9A 0.9800 .
O9 H9B 0.9800 .

loop_
_geom_torsion_atom_site_label_1
_geom_torsion_atom_site_label_2
_geom_torsion_atom_site_label_3
_geom_torsion_atom_site_label_4
_geom_torsion
_geom_torsion_site_symmetry_1
_geom_torsion_site_symmetry_4
O2 Eu1 N1 C3 -2.1(12) . .
O2 Eu1 N1 C3 -154.7(12) 8 .
O3 Eu1 N1 C3 177.9(15) . .
O3 Eu1 N1 C3 79.0(13) 8 .
O5 Eu1 N1 C3 29.1(16) 8 .
O5 Eu1 N1 C3 -100.1(14) . .
N1 Eu1 N1 C3 126.0(14) 8 .
N3 Eu1 N1 C3 -54.0(14) . .
O2 Eu1 N1 C1 179.2(14) . .
O2 Eu1 N1 C1 26.7(16) 8 .
O3 Eu1 N1 C1 -0.7(12) . .
O3 Eu1 N1 C1 -99.7(13) 8 .
O5 Eu1 N1 C1 -149.5(12) 8 .
O5 Eu1 N1 C1 81.3(13) . .
N1 Eu1 N1 C1 -52.6(12) 8 .
N3 Eu1 N1 C1 127.4(12) . .
O2 Eu1 N3 C7 86.1(10) . 8
O2 Eu1 N3 C7 -93.9(10) 8 8
O3 Eu1 N3 C7 -145.8(10) . 8
O3 Eu1 N3 C7 34.2(10) 8 8
O5 Eu1 N3 C7 2.8(10) 8 8
O5 Eu1 N3 C7 -177.2(10) . 8
N1 Eu1 N3 C7 132.4(10) . 8
N1 Eu1 N3 C7 -47.6(10) 8 8
O2 Eu1 N3 C7 -93.9(10) . .
O2 Eu1 N3 C7 86.1(10) 8 .
O3 Eu1 N3 C7 34.2(10) . .
O3 Eu1 N3 C7 -145.8(10) 8 .
O5 Eu1 N3 C7 -177.2(10) 8 .
O5 Eu1 N3 C7 2.8(10) . .
N1 Eu1 N3 C7 -47.6(10) . .
N1 Eu1 N3 C7 132.4(10) 8 .
C3 N1 C1 C2 4(3) . .
Eu1 N1 C1 C2 -177.4(15) . .
C3 N1 C1 C5 -177.6(16) . .
Eu1 N1 C1 C5 1(2) . .
C4 N2 C2 C1 6(4) . .
N1 C1 C2 N2 -5(3) . .
C5 C1 C2 N2 177(2) . .
C1 N1 C3 C4 -4(3) . .
Eu1 N1 C3 C4 177.2(13) . .
C1 N1 C3 C6 175.3(16) . .
Eu1 N1 C3 C6 -3(2) . .
C2 N2 C4 C3 -7(4) . .
N1 C3 C4 N2 6(3) . .
C6 C3 C4 N2 -173(2) . .
N1 C1 C5 O3 -1(2) . .
C2 C1 C5 O3 177.6(19) . .
N1 C1 C5 O4 -179.6(15) . .
C2 C1 C5 O4 -1(3) . .
N1 C3 C6 O1 -166.4(17) . .
C4 C3 C6 O1 13(3) . .
N1 C3 C6 O2 11(2) . .
C4 C3 C6 O2 -170.2(19) . .
C7 N3 C7 C8 -1.0(13) 8 .
Eu1 N3 C7 C8 179.0(13) . .
C7 N3 C7 C9 178.5(18) 8 .
Eu1 N3 C7 C9 -1.5(18) . .
C8 N4 C8 C7 -1.4(18) 8 .
N3 C7 C8 N4 3(3) . .
C9 C7 C8 N4 -176.8(19) . .
N3 C7 C9 O6 -176.8(15) . .
C8 C7 C9 O6 3(3) . .
N3 C7 C9 O5 -2(2) . .
C8 C7 C9 O5 177(2) . .
O2 C6 O1 Cs2 -121.2(18) . 6_554
C3 C6 O1 Cs2 55(2) . 6_554
O1 C6 O2 Eu1 162.6(14) . .
C3 C6 O2 Eu1 -14(2) . .
O1 C6 O2 Cs2 47(2) . 8
C3 C6 O2 Cs2 -129.7(13) . 8
O2 Eu1 O2 C6 145.1(14) 8 .
O3 Eu1 O2 C6 9.3(16) . .
O3 Eu1 O2 C6 -70.4(14) 8 .
O5 Eu1 O2 C6 -149.0(14) 8 .
O5 Eu1 O2 C6 81.8(14) . .
N1 Eu1 O2 C6 9.3(13) . .
N1 Eu1 O2 C6 -95.6(15) 8 .
N3 Eu1 O2 C6 145.1(14) . .
O2 Eu1 O2 Cs2 -102.0(3) 8 8
O3 Eu1 O2 Cs2 122.3(5) . 8
O3 Eu1 O2 Cs2 42.6(4) 8 8
O5 Eu1 O2 Cs2 -36.0(4) 8 8
O5 Eu1 O2 Cs2 -165.3(4) . 8
N1 Eu1 O2 Cs2 122.2(6) . 8
N1 Eu1 O2 Cs2 17.4(8) 8 8
N3 Eu1 O2 Cs2 -102.0(3) . 8
O4 C5 O3 Eu1 178.9(13) . .
C1 C5 O3 Eu1 0(2) . .
O4 C5 O3 Cs2 62.5(19) . .
C1 C5 O3 Cs2 -116.1(14) . .
O2 Eu1 O3 C5 0.2(15) . .
O2 Eu1 O3 C5 -159.9(14) 8 .
O3 Eu1 O3 C5 72.2(13) 8 .
O5 Eu1 O3 C5 136.2(13) 8 .
O5 Eu1 O3 C5 -78.9(13) . .
N1 Eu1 O3 C5 0.2(13) . .
N1 Eu1 O3 C5 134.4(14) 8 .
N3 Eu1 O3 C5 -107.8(13) . .
O2 Eu1 O3 Cs2 120.1(5) . .
O2 Eu1 O3 Cs2 -40.0(4) 8 .
O3 Eu1 O3 Cs2 -167.9(6) 8 .
O5 Eu1 O3 Cs2 -103.8(8) 8 .
O5 Eu1 O3 Cs2 41.0(4) . .
N1 Eu1 O3 Cs2 120.2(6) . .
N1 Eu1 O3 Cs2 -105.6(5) 8 .
N3 Eu1 O3 Cs2 12.1(6) . .
O8 Cs2 O3 C5 -60.5(12) . .
O6 Cs2 O3 C5 57.6(13) 12_545 .
O1 Cs2 O3 C5 -122.0(11) 5 .
O2 Cs2 O3 C5 166.0(12) 8 .
O7 Cs2 O3 C5 146.3(11) . .
O5 Cs2 O3 C5 94.8(11) . .
O9 Cs2 O3 C5 19.0(12) . .
O8 Cs2 O3 Eu1 168.7(7) . .
O6 Cs2 O3 Eu1 -73.2(7) 12_545 .
O1 Cs2 O3 Eu1 107.2(5) 5 .
O2 Cs2 O3 Eu1 35.2(4) 8 .
O7 Cs2 O3 Eu1 15.5(5) . .
O5 Cs2 O3 Eu1 -36.0(4) . .
O9 Cs2 O3 Eu1 -111.8(6) . .
O3 C5 O4 Cs1 41(4) . 1_455
C1 C5 O4 Cs1 -140(3) . 1_455
O6 C9 O5 Eu1 179.4(15) . .
C7 C9 O5 Eu1 6(2) . .
O6 C9 O5 Cs2 61(2) . .
C7 C9 O5 Cs2 -112.5(14) . .
O2 Eu1 O5 C9 69.8(15) . .
O2 Eu1 O5 C9 -84.7(14) 8 .
O3 Eu1 O5 C9 -162.2(15) . .
O3 Eu1 O5 C9 130.0(14) 8 .
O5 Eu1 O5 C9 -4.6(13) 8 .
N1 Eu1 O5 C9 131.8(15) . .
N1 Eu1 O5 C9 -112.9(15) 8 .
N3 Eu1 O5 C9 -4.6(13) . .
O2 Eu1 O5 Cs2 -170.5(4) . .
O2 Eu1 O5 Cs2 35.0(4) 8 .
O3 Eu1 O5 Cs2 -42.5(4) . .
O3 Eu1 O5 Cs2 -110.3(8) 8 .
O5 Eu1 O5 Cs2 115.1(4) 8 .
N1 Eu1 O5 Cs2 -108.5(5) . .
N1 Eu1 O5 Cs2 6.8(8) 8 .
N3 Eu1 O5 Cs2 115.1(4) . .
O8 Cs2 O5 C9 -154.9(13) . .
O6 Cs2 O5 C9 -33.1(12) 12_545 .
O1 Cs2 O5 C9 49.4(14) 5 .
O2 Cs2 O5 C9 101.9(12) 8 .
O7 Cs2 O5 C9 45.4(11) . .
O3 Cs2 O5 C9 168.4(13) . .
O9 Cs2 O5 C9 -92.6(12) . .
O8 Cs2 O5 Eu1 72.9(9) . .
O6 Cs2 O5 Eu1 -165.3(4) 12_545 .
O1 Cs2 O5 Eu1 -82.8(8) 5 .
O2 Cs2 O5 Eu1 -30.3(4) 8 .
O7 Cs2 O5 Eu1 -86.8(5) . .
O3 Cs2 O5 Eu1 36.2(4) . .
O9 Cs2 O5 Eu1 135.2(6) . .
O5 C9 O6 Cs2 43(4) . 12_545
C7 C9 O6 Cs2 -143.7(17) . 12_545
O5 C9 O6 Cs1 -116.2(19) . .
C7 C9 O6 Cs1 57.5(19) . .
O4 Cs1 O6 C9 57.1(15) 12_655 .
O4 Cs1 O6 C9 -97.9(13) 1_655 .
O7 Cs1 O6 C9 179.7(13) 12_545 .
O7 Cs1 O6 C9 18.5(12) . .
O6 Cs1 O6 C9 106.8(14) 12_545 .
O8 Cs1 O6 C9 -49.4(15) 12_655 .
O8 Cs1 O6 C9 -126.0(15) 1_655 .
O4 Cs1 O6 Cs2 -112.0(6) 12_655 12_545
O4 Cs1 O6 Cs2 93.1(4) 1_655 12_545
O7 Cs1 O6 Cs2 10.7(4) 12_545 12_545
O7 Cs1 O6 Cs2 -150.5(5) . 12_545
O6 Cs1 O6 Cs2 -62.2(3) 12_545 12_545
O8 Cs1 O6 Cs2 141.5(6) 12_655 12_545
O8 Cs1 O6 Cs2 64.9(13) 1_655 12_545
O4 Cs1 O7 Cs2 -97.5(5) 12_655 .
O4 Cs1 O7 Cs2 139.8(4) 1_655 .
O7 Cs1 O7 Cs2 25.2(3) 12_545 .
O6 Cs1 O7 Cs2 62.4(4) . .
O6 Cs1 O7 Cs2 -10.1(4) 12_545 .
O8 Cs1 O7 Cs2 -169.7(5) 12_655 .
O8 Cs1 O7 Cs2 -135.9(5) 1_655 .
O8 Cs2 O7 Cs1 123.1(12) . .
O6 Cs2 O7 Cs1 10.6(4) 12_545 .
O1 Cs2 O7 Cs1 93.9(4) 5 .
O2 Cs2 O7 Cs1 -152.4(6) 8 .
O5 Cs2 O7 Cs1 -88.0(5) . .
O3 Cs2 O7 Cs1 -131.7(4) . .
O9 Cs2 O7 Cs1 -33.3(8) . .
O6 Cs2 O8 Cs1 -133.4(8) 12_545 1_455
O1 Cs2 O8 Cs1 151.3(11) 5 1_455
O2 Cs2 O8 Cs1 56.0(11) 8 1_455
O7 Cs2 O8 Cs1 120.5(10) . 1_455
O5 Cs2 O8 Cs1 -16.6(14) . 1_455
O3 Cs2 O8 Cs1 12.5(9) . 1_455
O9 Cs2 O8 Cs1 -78.6(10) . 1_455
